data_4320769
loop_
_publ_author_name
'Youngjin Kang'
'Shim Sung Lee'
'Ki-Min Park'
'Seung Hee Lee'
'Sang Ook Kang'
'Jaejung Ko'

_publ_section_title
;
 Self-Assembly of One-Dimensional Coordination Polymers from AgX (X =
 CF3SO3-, ClO4-, and NO3-) and 2-Aminomethylpyridinedipropionitrile
 (2-AMPDPN)
;
_journal_name_full 'Inorganic Chemistry'
_journal_page_first 7027
_journal_page_last 7031
_journal_paper_doi 10.1021/ic0105765
_journal_volume 40
_journal_year 2001
_chemical_formula_sum 'C12 H14 Ag Cl N4 O4'
_chemical_formula_weight 421.59
_chemical_name_systematic
;
  ?
;
_space_group_IT_number 14
_symmetry_cell_setting monoclinic
_symmetry_space_group_name_Hall '-P 2ybc'
_symmetry_space_group_name_H-M 'P 1 21/c 1'
_atom_sites_solution_hydrogens geom
_atom_sites_solution_primary direct
_atom_sites_solution_secondary difmap
_audit_creation_method SHELXL-97
_cell_angle_alpha 90.00
_cell_angle_beta 90.325(3)
_cell_angle_gamma 90.00
_cell_formula_units_Z 4
_cell_length_a 9.5444(14)
_cell_length_b 18.787(3)
_cell_length_c 8.6969(14)
_cell_measurement_reflns_used 10063
_cell_measurement_temperature 298(2)
_cell_measurement_theta_max 28.31
_cell_measurement_theta_min 2.13
_cell_volume 1559.4(4)
_computing_cell_refinement 'Bruker SMART'
_computing_data_collection 'Bruker SMART'
_computing_data_reduction 'Bruker SHELXTL'
_computing_molecular_graphics 'Bruker SHELXTL'
_computing_publication_material 'Bruker SHELXTL'
_computing_structure_refinement 'SHELXL-97 (Sheldrick, 1997)'
_computing_structure_solution 'SHELXS-97 (Sheldrick, 1990)'
_diffrn_ambient_temperature 298(2)
_diffrn_measured_fraction_theta_full 0.957
_diffrn_measured_fraction_theta_max 0.957
_diffrn_measurement_device_type 'CCD area detector'
_diffrn_measurement_method 'phi and omega scans'
_diffrn_radiation_monochromator graphite
_diffrn_radiation_source 'fine-focus sealed tube'
_diffrn_radiation_type MoK\a
_diffrn_radiation_wavelength 0.71073
_diffrn_reflns_av_R_equivalents 0.0314
_diffrn_reflns_av_sigmaI/netI 0.0268
_diffrn_reflns_limit_h_max 5
_diffrn_reflns_limit_h_min -12
_diffrn_reflns_limit_k_max 23
_diffrn_reflns_limit_k_min -23
_diffrn_reflns_limit_l_max 11
_diffrn_reflns_limit_l_min -11
_diffrn_reflns_number 10063
_diffrn_reflns_theta_full 28.31
_diffrn_reflns_theta_max 28.31
_diffrn_reflns_theta_min 2.13
_exptl_absorpt_coefficient_mu 1.486
_exptl_absorpt_correction_T_max 0.928069
_exptl_absorpt_correction_T_min 0.549625
_exptl_absorpt_correction_type SADABS
_exptl_crystal_colour colorless
_exptl_crystal_density_diffrn 1.796
_exptl_crystal_density_method 'not measured'
_exptl_crystal_description plate
_exptl_crystal_F_000 840
_exptl_crystal_size_max 0.40
_exptl_crystal_size_mid 0.30
_exptl_crystal_size_min 0.15
_refine_diff_density_max 1.077
_refine_diff_density_min -0.708
_refine_diff_density_rms 0.135
_refine_ls_extinction_coef 0.0113(13)
_refine_ls_extinction_expression Fc^*^=kFc[1+0.001xFc^2^\l^3^/sin(2\q)]^-1/4^
_refine_ls_extinction_method SHELXL
_refine_ls_goodness_of_fit_ref 1.188
_refine_ls_hydrogen_treatment mixed
_refine_ls_matrix_type full
_refine_ls_number_parameters 210
_refine_ls_number_reflns 3718
_refine_ls_number_restraints 0
_refine_ls_restrained_S_all 1.188
_refine_ls_R_factor_all 0.0788
_refine_ls_R_factor_gt 0.0687
_refine_ls_shift/su_max 0.000
_refine_ls_shift/su_mean 0.000
_refine_ls_structure_factor_coef Fsqd
_refine_ls_weighting_details 'calc w=1/[\s^2^(Fo^2^)+(0.0627P)^2^+11.2158P] where P=(Fo^2^+2Fc^2^)/3'
_refine_ls_weighting_scheme calc
_refine_ls_wR_factor_gt 0.2055
_refine_ls_wR_factor_ref 0.2106
_reflns_number_gt 3062
_reflns_number_total 3718
_reflns_threshold_expression >2sigma(I)
_cod_data_source_file ic0105765_2.cif
_cod_data_source_block kjj11s
_cod_depositor_comments
;
The following automatic conversions were performed:

'_symmetry_cell_setting' value 'Monoclinic' changed to 'monoclinic'
according to the built-in table from CIF Core dictionary named
'cif_core.dic' version 2.4.1 from 2010-06-29.

Automatic conversion script
Id: cif_fix_values 1646 2011-03-28 12:23:43Z adriana 
;
_cod_database_code 4320769

loop_
_symmetry_equiv_pos_as_xyz
'x, y, z'
'-x, y+1/2, -z+1/2'
'-x, -y, -z'
'x, -y-1/2, z-1/2'

loop_
_atom_site_label
_atom_site_type_symbol
_atom_site_fract_x
_atom_site_fract_y
_atom_site_fract_z
_atom_site_U_iso_or_equiv
_atom_site_adp_type
_atom_site_occupancy
_atom_site_symmetry_multiplicity
_atom_site_calc_flag
_atom_site_refinement_flags
_atom_site_disorder_assembly
_atom_site_disorder_group
Ag Ag 0.87458(7) 0.05317(3) 0.43725(10) 0.0620(3) Uani 1 1 d . . .
N1 N 0.7225(6) 0.1171(3) 0.6735(7) 0.0409(13) Uani 1 1 d . . .
N2 N 0.2482(8) 0.0377(4) 0.6338(10) 0.0599(19) Uani 1 1 d . . .
N3 N 0.9506(10) -0.0320(5) 0.7846(12) 0.079(2) Uani 1 1 d . . .
N4 N 0.9637(6) 0.1571(3) 0.4917(8) 0.0465(14) Uani 1 1 d . . .
C1 C 1.0975(8) 0.1752(4) 0.4582(9) 0.0502(17) Uani 1 1 d . . .
H1 H 1.1547 0.1407 0.4068 0.060 Uiso 1 1 calc R . .
C2 C 1.1557(9) 0.2397(5) 0.4934(11) 0.063(2) Uani 1 1 d . . .
H2 H 1.2499 0.2507 0.4634 0.075 Uiso 1 1 calc R . .
C3 C 1.0754(10) 0.2893(5) 0.5737(11) 0.061(2) Uani 1 1 d . . .
H3 H 1.1144 0.3343 0.6038 0.073 Uiso 1 1 calc R . .
C4 C 0.9386(9) 0.2719(4) 0.6089(10) 0.0528(19) Uani 1 1 d . . .
H4 H 0.8808 0.3055 0.6623 0.063 Uiso 1 1 calc R . .
C5 C 0.8844(7) 0.2060(3) 0.5673(8) 0.0390(14) Uani 1 1 d . . .
C6 C 0.7328(8) 0.1865(4) 0.5953(9) 0.0471(16) Uani 1 1 d . . .
H6A H 0.6897 0.2225 0.6575 0.056 Uiso 1 1 calc R . .
H6B H 0.6835 0.1844 0.4989 0.056 Uiso 1 1 calc R . .
C7 C 0.5892(8) 0.0815(4) 0.6416(9) 0.0452(16) Uani 1 1 d . . .
H7A H 0.5928 0.0346 0.6852 0.054 Uiso 1 1 calc R . .
H7B H 0.5791 0.0763 0.5323 0.054 Uiso 1 1 calc R . .
C8 C 0.4581(9) 0.1197(5) 0.7037(11) 0.056(2) Uani 1 1 d . . .
H8A H 0.4660 0.1257 0.8130 0.067 Uiso 1 1 calc R . .
H8B H 0.4493 0.1659 0.6574 0.067 Uiso 1 1 calc R . .
C9 C 0.3334(9) 0.0759(5) 0.6663(10) 0.0521(18) Uani 1 1 d . . .
C10 C 0.7593(8) 0.1232(4) 0.8358(8) 0.0452(16) Uani 1 1 d . . .
H10A H 0.6891 0.1512 0.8863 0.054 Uiso 1 1 calc R . .
H10B H 0.8467 0.1482 0.8447 0.054 Uiso 1 1 calc R . .
C11 C 0.7726(9) 0.0526(4) 0.9181(9) 0.0491(17) Uani 1 1 d . . .
H11A H 0.8026 0.0608 1.0221 0.059 Uiso 1 1 calc R . .
H11B H 0.6824 0.0300 0.9212 0.059 Uiso 1 1 calc R . .
C12 C 0.8721(9) 0.0052(5) 0.8430(10) 0.0528(18) Uani 1 1 d . . .
Cl Cl 0.4864(2) 0.13586(12) 0.1979(2) 0.0579(5) Uani 1 1 d . . .
O1 O 0.4636(11) 0.1882(7) 0.0903(16) 0.139(5) Uani 1 1 d . . .
O2 O 0.6312(8) 0.1294(5) 0.2321(9) 0.091(2) Uani 1 1 d . . .
O3 O 0.462(2) 0.0775(10) 0.0912(18) 0.193(7) Uani 1 1 d . . .
O4 O 0.4017(12) 0.1204(10) 0.3189(14) 0.129(8) Uani 0.74(2) 1 d P . .
O4' O 0.458(4) 0.2059(13) 0.300(4) 0.100(15) Uani 0.26(2) 1 d P . .

loop_
_atom_site_aniso_label
_atom_site_aniso_U_11
_atom_site_aniso_U_22
_atom_site_aniso_U_33
_atom_site_aniso_U_23
_atom_site_aniso_U_13
_atom_site_aniso_U_12
Ag 0.0521(4) 0.0423(4) 0.0915(6) -0.0163(3) 0.0053(3) -0.0068(3)
N1 0.042(3) 0.038(3) 0.042(3) -0.003(2) 0.000(2) -0.001(2)
N2 0.048(4) 0.048(4) 0.084(5) -0.018(4) 0.010(3) -0.009(3)
N3 0.078(6) 0.060(5) 0.099(7) -0.003(5) 0.026(5) 0.005(4)
N4 0.041(3) 0.045(3) 0.054(4) -0.001(3) -0.004(3) -0.001(3)
C1 0.047(4) 0.049(4) 0.055(4) 0.000(3) 0.001(3) -0.005(3)
C2 0.048(4) 0.068(6) 0.073(6) 0.001(5) -0.009(4) -0.014(4)
C3 0.063(5) 0.048(4) 0.072(6) -0.004(4) -0.012(4) -0.017(4)
C4 0.063(5) 0.038(4) 0.057(5) -0.008(3) -0.004(4) -0.003(3)
C5 0.043(4) 0.030(3) 0.043(4) 0.003(3) -0.006(3) 0.000(3)
C6 0.045(4) 0.041(4) 0.055(4) -0.002(3) 0.000(3) 0.005(3)
C7 0.043(4) 0.046(4) 0.047(4) -0.008(3) 0.001(3) -0.004(3)
C8 0.051(4) 0.053(5) 0.063(5) -0.015(4) -0.006(4) 0.005(4)
C9 0.045(4) 0.050(4) 0.061(5) -0.004(4) 0.001(3) 0.015(3)
C10 0.043(4) 0.050(4) 0.042(4) -0.007(3) -0.003(3) 0.002(3)
C11 0.047(4) 0.054(4) 0.047(4) -0.003(3) 0.006(3) 0.004(3)
C12 0.056(5) 0.048(4) 0.055(5) 0.002(4) 0.004(4) -0.002(4)
Cl 0.0565(11) 0.0632(12) 0.0539(11) 0.0084(9) -0.0009(9) -0.0068(9)
O1 0.090(7) 0.133(9) 0.193(12) 0.072(9) -0.035(7) 0.011(6)
O2 0.065(4) 0.127(7) 0.079(5) 0.011(5) 0.004(4) 0.020(5)
O3 0.217(17) 0.210(15) 0.151(12) -0.050(11) 0.023(11) -0.113(14)
O4 0.065(7) 0.24(2) 0.077(8) 0.024(9) 0.035(6) 0.018(9)
O4' 0.15(3) 0.034(14) 0.12(3) -0.024(14) 0.07(2) 0.008(15)

loop_
_atom_type_symbol
_atom_type_description
_atom_type_scat_dispersion_real
_atom_type_scat_dispersion_imag
_atom_type_scat_source
C C 0.0033 0.0016 'International Tables Vol C Tables 4.2.6.8 and 6.1.1.4'
H H 0.0000 0.0000 'International Tables Vol C Tables 4.2.6.8 and 6.1.1.4'
N N 0.0061 0.0033 'International Tables Vol C Tables 4.2.6.8 and 6.1.1.4'
O O 0.0106 0.0060 'International Tables Vol C Tables 4.2.6.8 and 6.1.1.4'
Cl Cl 0.1484 0.1585 'International Tables Vol C Tables 4.2.6.8 and 6.1.1.4'
Ag Ag -0.8971 1.1015 'International Tables Vol C Tables 4.2.6.8 and 6.1.1.4'

loop_
_geom_angle_atom_site_label_1
_geom_angle_atom_site_label_2
_geom_angle_atom_site_label_3
_geom_angle
_geom_angle_site_symmetry_1
_geom_angle_site_symmetry_3
_geom_angle_publ_flag
N2 Ag N4 168.7(3) 3_656 . ?
N2 Ag N3 90.9(3) 3_656 3_756 ?
N4 Ag N3 92.7(3) . 3_756 ?
N2 Ag O2 78.8(3) 3_656 . ?
N4 Ag O2 90.1(2) . . ?
N3 Ag O2 96.9(3) 3_756 . ?
N2 Ag Ag 90.4(2) 3_656 3_756 ?
N4 Ag Ag 100.89(17) . 3_756 ?
N3 Ag Ag 71.6(2) 3_756 3_756 ?
O2 Ag Ag 164.28(16) . 3_756 ?
C10 N1 C7 115.1(6) . . ?
C10 N1 C6 111.2(6) . . ?
C7 N1 C6 112.2(6) . . ?
C9 N2 Ag 166.2(7) . 3_656 ?
C12 N3 Ag 148.2(8) . 3_756 ?
C1 N4 C5 117.5(6) . . ?
C1 N4 Ag 123.0(5) . . ?
C5 N4 Ag 119.5(5) . . ?
N4 C1 C2 123.8(8) . . ?
C1 C2 C3 118.7(8) . . ?
C4 C3 C2 118.3(8) . . ?
C3 C4 C5 120.3(8) . . ?
N4 C5 C4 121.3(7) . . ?
N4 C5 C6 116.7(6) . . ?
C4 C5 C6 121.9(7) . . ?
N1 C6 C5 110.8(6) . . ?
N1 C7 C8 115.3(6) . . ?
C9 C8 C7 108.5(6) . . ?
N2 C9 C8 173.1(9) . . ?
N1 C10 C11 114.2(6) . . ?
C12 C11 C10 112.1(7) . . ?
N3 C12 C11 179.7(11) . . ?
O4 Cl O1 125.9(9) . . ?
O4 Cl O2 113.7(6) . . ?
O1 Cl O2 110.7(6) . . ?
O4 Cl O3 103.8(10) . . ?
O1 Cl O3 94.7(10) . . ?
O2 Cl O3 102.8(9) . . ?
O4 Cl O4' 69.1(13) . . ?
O1 Cl O4' 76.4(14) . . ?
O2 Cl O4' 97.1(15) . . ?
O3 Cl O4' 160.1(17) . . ?
Cl O2 Ag 147.6(5) . . ?
Cl O4 O4' 62.4(11) . . ?
Cl O4' O4 48.5(8) . . ?

loop_
_geom_bond_atom_site_label_1
_geom_bond_atom_site_label_2
_geom_bond_distance
_geom_bond_site_symmetry_2
_geom_bond_publ_flag
Ag N2 2.158(7) 3_656 ?
Ag N4 2.180(6) . ?
Ag N3 2.589(9) 3_756 ?
Ag O2 3.253(8) . ?
Ag Ag 3.2992(15) 3_756 ?
N1 C10 1.457(9) . ?
N1 C7 1.462(9) . ?
N1 C6 1.473(9) . ?
N2 C9 1.120(11) . ?
N2 Ag 2.158(7) 3_656 ?
N3 C12 1.146(12) . ?
N3 Ag 2.589(9) 3_756 ?
N4 C1 1.355(10) . ?
N4 C5 1.362(9) . ?
C1 C2 1.367(12) . ?
C2 C3 1.396(14) . ?
C3 C4 1.382(13) . ?
C4 C5 1.390(10) . ?
C5 C6 1.513(10) . ?
C7 C8 1.543(11) . ?
C8 C9 1.481(12) . ?
C10 C11 1.512(11) . ?
C11 C12 1.459(11) . ?
Cl O4 1.362(11) . ?
Cl O1 1.374(10) . ?
Cl O2 1.417(8) . ?
Cl O3 1.455(14) . ?
Cl O4' 1.61(2) . ?
O4 O4' 1.70(3) . ?
